data_1556495
loop_
_publ_author_name
'Sindlinger, C.P.'
'Lawrence, S.R.'
'Cordes, D.B.'
'Slawin, A.M.Z.'
'Stasch, A.'

_publ_section_title
;
 Methanediide Formation via Hydrogen Elimination in Magnesium versus
 Aluminium Hydride Complexes of a Sterically Demanding
 Bis(iminophosphoranyl)methanediide
;
_journal_name_full Inorganics
_journal_page_first 29
_journal_paper_doi 10.3390/inorganics5020029
_journal_volume 5
_journal_year 2017
_chemical_formula_sum 'C122 H132 Mg2 N4 P4'
_chemical_formula_weight 1826.81
_space_group_crystal_system monoclinic
_space_group_IT_number 15
_space_group_name_Hall '-C 2yc'
_space_group_name_H-M_alt 'C 1 2/c 1'
_atom_sites_solution_hydrogens geom
_cell_angle_alpha 90
_cell_angle_beta 90.34(3)
_cell_angle_gamma 90
_cell_formula_units_Z 4
_cell_length_a 20.547(4)
_cell_length_b 22.500(5)
_cell_length_c 22.000(4)
_cell_measurement_reflns_used 69137
_cell_measurement_temperature 100(2)
_cell_measurement_theta_max 28.622
_cell_measurement_theta_min 1.342
_cell_volume 10171(4)
_computing_structure_refinement 'SHELXL-2014/7 (Sheldrick, 2014)'
_diffrn_ambient_temperature 100(2)
_diffrn_measured_fraction_theta_full 0.997
_diffrn_measured_fraction_theta_max 0.984
_diffrn_measurement_device_type 'ADSC quantum 210r'
_diffrn_measurement_method '\f scan'
_diffrn_radiation_monochromator 'Silicon Double Crystal'
_diffrn_radiation_source 'Australian Synchrotron'
_diffrn_radiation_type synchrotron
_diffrn_radiation_wavelength 0.7107
_diffrn_reflns_av_R_equivalents 0.1103
_diffrn_reflns_av_unetI/netI 0.0672
_diffrn_reflns_Laue_measured_fraction_full 0.997
_diffrn_reflns_Laue_measured_fraction_max 0.984
_diffrn_reflns_limit_h_max 27
_diffrn_reflns_limit_h_min -27
_diffrn_reflns_limit_k_max 29
_diffrn_reflns_limit_k_min -29
_diffrn_reflns_limit_l_max 28
_diffrn_reflns_limit_l_min -28
_diffrn_reflns_number 68204
_diffrn_reflns_point_group_measured_fraction_full 0.997
_diffrn_reflns_point_group_measured_fraction_max 0.984
_diffrn_reflns_theta_full 25.241
_diffrn_reflns_theta_max 28.622
_diffrn_reflns_theta_min 1.342
_exptl_absorpt_coefficient_mu 0.139
_exptl_absorpt_correction_T_max 0.9945
_exptl_absorpt_correction_T_min 0.9903
_exptl_absorpt_correction_type multi-scan
_exptl_absorpt_process_details 'XDS (Kabsch, 1993)'
_exptl_crystal_colour colourless
_exptl_crystal_density_diffrn 1.193
_exptl_crystal_description block
_exptl_crystal_F_000 3904
_exptl_crystal_size_max 0.070
_exptl_crystal_size_mid 0.060
_exptl_crystal_size_min 0.040
_refine_diff_density_max 0.420
_refine_diff_density_min -0.419
_refine_diff_density_rms 0.076
_refine_ls_extinction_coef 0.00449(19)
_refine_ls_extinction_expression Fc^*^=kFc[1+0.001xFc^2^\l^3^/sin(2\q)]^-1/4^
_refine_ls_extinction_method 'SHELXL-2014/7 (Sheldrick 2014'
_refine_ls_goodness_of_fit_ref 1.020
_refine_ls_hydrogen_treatment constr
_refine_ls_matrix_type full
_refine_ls_number_parameters 713
_refine_ls_number_reflns 12842
_refine_ls_number_restraints 60
_refine_ls_restrained_S_all 1.022
_refine_ls_R_factor_all 0.0894
_refine_ls_R_factor_gt 0.0554
_refine_ls_shift/su_max 0.001
_refine_ls_shift/su_mean 0.000
_refine_ls_structure_factor_coef Fsqd
_refine_ls_weighting_details 'w=1/[\s^2^(Fo^2^)+(0.0673P)^2^+10.2704P] where P=(Fo^2^+2Fc^2^)/3'
_refine_ls_weighting_scheme calc
_refine_ls_wR_factor_gt 0.1248
_refine_ls_wR_factor_ref 0.1406
_reflns_Friedel_coverage 0.000
_reflns_Friedel_fraction_full .
_reflns_Friedel_fraction_max .
_reflns_number_gt 9091
_reflns_number_total 12842
_reflns_threshold_expression 'I > 2\s(I)'
_cod_data_source_file cmpd2-.cif
_cod_data_source_block compound_2-
_cod_original_sg_symbol_H-M 'C 2/c'
_cod_database_code 1556495
_shelx_space_group_comment
;
The symmetry employed for this shelxl refinement is uniquely defined
by the following loop, which should always be used as a source of
symmetry information in preference to the above space-group names.
They are only intended as comments.
;
_shelx_estimated_absorpt_t_min 0.990
_shelx_estimated_absorpt_t_max 0.994

loop_
_space_group_symop_operation_xyz
'x, y, z'
'-x, y, -z+1/2'
'x+1/2, y+1/2, z'
'-x+1/2, y+1/2, -z+1/2'
'-x, -y, -z'
'x, -y, z-1/2'
'-x+1/2, -y+1/2, -z'
'x+1/2, -y+1/2, z-1/2'

loop_
_atom_site_label
_atom_site_type_symbol
_atom_site_fract_x
_atom_site_fract_y
_atom_site_fract_z
_atom_site_U_iso_or_equiv
_atom_site_adp_type
_atom_site_occupancy
_atom_site_site_symmetry_order
_atom_site_calc_flag
_atom_site_refinement_flags_posn
_atom_site_refinement_flags_adp
_atom_site_refinement_flags_occupancy
_atom_site_disorder_assembly
_atom_site_disorder_group
P1 P 0.14180(2) 0.25827(2) 0.22436(2) 0.01155(11) Uani 1 1 d . . . . .
Mg1 Mg 0.04067(3) 0.28322(3) 0.30376(3) 0.01243(14) Uani 1 1 d . . . . .
N1 N 0.12916(8) 0.24544(7) 0.29628(7) 0.0131(3) Uani 1 1 d . . . . .
C1 C 0.06948(9) 0.28570(8) 0.19707(9) 0.0128(4) Uani 1 1 d . . . . .
P2 P 0.06306(2) 0.33346(2) 0.13571(2) 0.01183(11) Uani 1 1 d . . . . .
N2 N -0.01565(8) 0.33460(7) 0.12410(8) 0.0142(3) Uani 1 1 d . . . . .
C2 C 0.17227(9) 0.18902(9) 0.19121(9) 0.0149(4) Uani 1 1 d . . . . .
C3 C 0.13401(10) 0.15643(9) 0.15045(9) 0.0169(4) Uani 1 1 d . . . . .
H3 H 0.0925 0.1712 0.1386 0.020 Uiso 1 1 calc R U . . .
C4 C 0.15579(11) 0.10270(10) 0.12708(10) 0.0222(4) Uani 1 1 d . . . . .
H4 H 0.1296 0.0813 0.0989 0.027 Uiso 1 1 calc R U . . .
C5 C 0.21573(12) 0.08027(10) 0.14493(11) 0.0244(5) Uani 1 1 d . . . . .
H5 H 0.2309 0.0437 0.1288 0.029 Uiso 1 1 calc R U . . .
C6 C 0.25366(11) 0.11151(10) 0.18658(11) 0.0231(5) Uani 1 1 d . . . . .
H6 H 0.2945 0.0959 0.1991 0.028 Uiso 1 1 calc R U . . .
C7 C 0.23241(10) 0.16524(9) 0.21005(10) 0.0186(4) Uani 1 1 d . . . . .
H7 H 0.2585 0.1860 0.2388 0.022 Uiso 1 1 calc R U . . .
C8 C 0.20915(9) 0.31030(9) 0.21241(9) 0.0158(4) Uani 1 1 d . . . . .
C9 C 0.20733(10) 0.36461(9) 0.24347(10) 0.0179(4) Uani 1 1 d . . . . .
H9 H 0.1707 0.3741 0.2678 0.022 Uiso 1 1 calc R U . . .
C10 C 0.25843(11) 0.40475(10) 0.23919(11) 0.0242(5) Uani 1 1 d . . . . .
H10 H 0.2568 0.4412 0.2609 0.029 Uiso 1 1 calc R U . . .
C11 C 0.31172(12) 0.39171(12) 0.20338(12) 0.0313(6) Uani 1 1 d . . . . .
H11 H 0.3471 0.4188 0.2012 0.038 Uiso 1 1 calc R U . . .
C12 C 0.31331(12) 0.33918(12) 0.17066(12) 0.0312(5) Uani 1 1 d . . . . .
H12 H 0.3493 0.3306 0.1452 0.037 Uiso 1 1 calc R U . . .
C13 C 0.26201(11) 0.29875(10) 0.17502(10) 0.0223(4) Uani 1 1 d . . . . .
H13 H 0.2632 0.2629 0.1522 0.027 Uiso 1 1 calc R U . . .
C14 C 0.10360(9) 0.31908(9) 0.06324(9) 0.0152(4) Uani 1 1 d . . . . .
C15 C 0.14215(11) 0.26982(10) 0.05182(10) 0.0224(4) Uani 1 1 d . . . . .
H15 H 0.1481 0.2406 0.0825 0.027 Uiso 1 1 calc R U . . .
C16 C 0.17236(13) 0.26269(11) -0.00452(12) 0.0308(5) Uani 1 1 d . . . . .
H16 H 0.1979 0.2283 -0.0121 0.037 Uiso 1 1 calc R U . . .
C17 C 0.16512(13) 0.30552(12) -0.04918(11) 0.0328(6) Uani 1 1 d . . . . .
H17 H 0.1870 0.3014 -0.0869 0.039 Uiso 1 1 calc R U . . .
C18 C 0.12585(12) 0.35451(11) -0.03870(10) 0.0254(5) Uani 1 1 d . . . . .
H18 H 0.1202 0.3837 -0.0695 0.030 Uiso 1 1 calc R U . . .
C19 C 0.09491(10) 0.36103(9) 0.01657(9) 0.0175(4) Uani 1 1 d . . . . .
H19 H 0.0674 0.3943 0.0231 0.021 Uiso 1 1 calc R U . . .
C20 C 0.09697(9) 0.40725(9) 0.15197(9) 0.0147(4) Uani 1 1 d . . . . .
C21 C 0.15134(10) 0.43127(9) 0.12349(10) 0.0182(4) Uani 1 1 d . . . . .
H21 H 0.1725 0.4093 0.0925 0.022 Uiso 1 1 calc R U . . .
C22 C 0.17512(11) 0.48692(10) 0.13985(11) 0.0237(5) Uani 1 1 d . . . . .
H22 H 0.2122 0.5027 0.1199 0.028 Uiso 1 1 calc R U . . .
C23 C 0.14497(12) 0.51941(10) 0.18494(11) 0.0263(5) Uani 1 1 d . . . . .
H23 H 0.1609 0.5577 0.1957 0.032 Uiso 1 1 calc R U . . .
C24 C 0.09131(12) 0.49587(10) 0.21446(11) 0.0256(5) Uani 1 1 d . . . . .
H24 H 0.0704 0.5178 0.2457 0.031 Uiso 1 1 calc R U . . .
C25 C 0.06846(11) 0.44026(10) 0.19812(10) 0.0209(4) Uani 1 1 d . . . . .
H25 H 0.0322 0.4241 0.2191 0.025 Uiso 1 1 calc R U . . .
C26 C 0.16854(9) 0.20569(9) 0.33202(9) 0.0139(4) Uani 1 1 d . . . . .
C27 C 0.15120(10) 0.14495(9) 0.33577(9) 0.0159(4) Uani 1 1 d . . . . .
C28 C 0.18766(10) 0.10717(10) 0.37290(10) 0.0199(4) Uani 1 1 d . . . . .
H28 H 0.1759 0.0664 0.3756 0.024 Uiso 1 1 calc R U . . .
C29 C 0.24069(10) 0.12793(10) 0.40592(10) 0.0206(4) Uani 1 1 d . . . . .
H29 H 0.2652 0.1016 0.4309 0.025 Uiso 1 1 calc R U . . .
C30 C 0.25748(10) 0.18709(9) 0.40223(10) 0.0187(4) Uani 1 1 d . . . . .
H30 H 0.2942 0.2010 0.4245 0.022 Uiso 1 1 calc R U . . .
C31 C 0.22193(9) 0.22720(9) 0.36658(9) 0.0150(4) Uani 1 1 d . . . . .
C32 C 0.09170(10) 0.11994(9) 0.30332(10) 0.0177(4) Uani 1 1 d . . . . .
H32 H 0.0813 0.1469 0.2685 0.021 Uiso 1 1 calc R U . . .
C33 C 0.03329(11) 0.11988(11) 0.34582(12) 0.0274(5) Uani 1 1 d . . . . .
H33A H 0.0423 0.0938 0.3806 0.041 Uiso 1 1 calc R U . . .
H33B H -0.0052 0.1054 0.3238 0.041 Uiso 1 1 calc R U . . .
H33C H 0.0253 0.1604 0.3604 0.041 Uiso 1 1 calc R U . . .
C34 C 0.10277(11) 0.05779(10) 0.27772(11) 0.0240(5) Uani 1 1 d . . . . .
H34A H 0.1437 0.0570 0.2552 0.036 Uiso 1 1 calc R U . . .
H34B H 0.0667 0.0473 0.2504 0.036 Uiso 1 1 calc R U . . .
H34C H 0.1050 0.0291 0.3112 0.036 Uiso 1 1 calc R U . . .
C35 C 0.24106(10) 0.29217(9) 0.36916(10) 0.0186(4) Uani 1 1 d . . . . .
H35 H 0.2111 0.3146 0.3415 0.022 Uiso 1 1 calc R U . . .
C36 C 0.23312(12) 0.31728(10) 0.43334(10) 0.0236(5) Uani 1 1 d . . . . .
H36A H 0.1882 0.3113 0.4468 0.035 Uiso 1 1 calc R U . . .
H36B H 0.2431 0.3599 0.4331 0.035 Uiso 1 1 calc R U . . .
H36C H 0.2630 0.2968 0.4612 0.035 Uiso 1 1 calc R U . . .
C37 C 0.31050(11) 0.30200(11) 0.34695(11) 0.0260(5) Uani 1 1 d . . . . .
H37A H 0.3410 0.2806 0.3735 0.039 Uiso 1 1 calc R U . . .
H37B H 0.3206 0.3446 0.3478 0.039 Uiso 1 1 calc R U . . .
H37C H 0.3145 0.2871 0.3053 0.039 Uiso 1 1 calc R U . . .
C38 C -0.04494(9) 0.35254(9) 0.06762(9) 0.0140(4) Uani 1 1 d . . . . .
C39 C -0.04970(9) 0.31148(9) 0.01865(10) 0.0166(4) Uani 1 1 d . . . . .
C40 C -0.07521(10) 0.33124(10) -0.03677(10) 0.0192(4) Uani 1 1 d . . . . .
H40 H -0.0779 0.3043 -0.0699 0.023 Uiso 1 1 calc R U . . .
C41 C -0.09668(10) 0.38909(10) -0.04475(10) 0.0203(4) Uani 1 1 d . . . . .
H41 H -0.1122 0.4021 -0.0833 0.024 Uiso 1 1 calc R U . . .
C42 C -0.09530(10) 0.42770(10) 0.00409(9) 0.0184(4) Uani 1 1 d . . . . .
H42 H -0.1115 0.4669 -0.0009 0.022 Uiso 1 1 calc R U . . .
C43 C -0.07057(9) 0.41029(9) 0.06056(9) 0.0152(4) Uani 1 1 d . . . . .
C44 C -0.03064(11) 0.24632(10) 0.02266(10) 0.0214(4) Uani 1 1 d . . . . .
H44 H -0.0047 0.2402 0.0608 0.026 Uiso 1 1 calc R U . . .
C45 C -0.09155(12) 0.20762(11) 0.02576(11) 0.0279(5) Uani 1 1 d . . . . .
H45A H -0.1173 0.2189 0.0613 0.042 Uiso 1 1 calc R U . . .
H45B H -0.0788 0.1658 0.0292 0.042 Uiso 1 1 calc R U . . .
H45C H -0.1177 0.2133 -0.0112 0.042 Uiso 1 1 calc R U . . .
C46 C 0.01015(13) 0.22491(12) -0.03156(12) 0.0304(5) Uani 1 1 d . . . . .
H46A H -0.0176 0.2222 -0.0678 0.046 Uiso 1 1 calc R U . . .
H46B H 0.0286 0.1857 -0.0224 0.046 Uiso 1 1 calc R U . . .
H46C H 0.0455 0.2532 -0.0390 0.046 Uiso 1 1 calc R U . . .
C47 C -0.07305(10) 0.45459(9) 0.11232(10) 0.0188(4) Uani 1 1 d . . . . .
H47 H -0.0554 0.4347 0.1496 0.023 Uiso 1 1 calc R U . . .
C48 C -0.14337(11) 0.47309(11) 0.12518(11) 0.0277(5) Uani 1 1 d . . . . .
H48A H -0.1606 0.4956 0.0905 0.042 Uiso 1 1 calc R U . . .
H48B H -0.1445 0.4979 0.1618 0.042 Uiso 1 1 calc R U . . .
H48C H -0.1700 0.4375 0.1315 0.042 Uiso 1 1 calc R U . . .
C49 C -0.03067(12) 0.50908(10) 0.09930(11) 0.0265(5) Uani 1 1 d . . . . .
H49A H 0.0147 0.4966 0.0942 0.040 Uiso 1 1 calc R U . . .
H49B H -0.0336 0.5370 0.1334 0.040 Uiso 1 1 calc R U . . .
H49C H -0.0460 0.5285 0.0620 0.040 Uiso 1 1 calc R U . . .
C51 C 0.4264(3) 0.1723(4) 0.2225(4) 0.048(2) Uani 0.5 1 d D . P A -1
H51 H 0.3847 0.1794 0.2049 0.058 Uiso 0.5 1 calc R U P A -1
C50 C 0.4808(4) 0.1662(5) 0.1853(4) 0.041(2) Uani 0.5 1 d D . P A -1
H50 H 0.4761 0.1695 0.1424 0.049 Uiso 0.5 1 calc R U P A -1
C55 C 0.5417(3) 0.1553(4) 0.2108(3) 0.044(3) Uani 0.5 1 d D . P A -1
H55 H 0.5784 0.1499 0.1853 0.053 Uiso 0.5 1 calc R U P A -1
C61 C 0.5202(8) 0.3812(6) 0.1816(6) 0.064(3) Uani 0.5 1 d D . P B -1
H61 H 0.5323 0.3864 0.1403 0.077 Uiso 0.5 1 calc R U P B -1
C63 C 0.4967(9) 0.4229(3) 0.2807(8) 0.044(3) Uani 0.5 1 d D . P B -1
H63 H 0.4933 0.4567 0.3064 0.053 Uiso 0.5 1 calc R U P B -1
C70 C 0.6306(7) 0.4712(3) 0.0047(4) 0.063(4) Uani 0.537(15) 1 d D . P C 1
H70 H 0.6115 0.4359 0.0201 0.076 Uiso 0.537(15) 1 calc R U P C 1
C71 C 0.6958(6) 0.4836(3) 0.0168(4) 0.052(3) Uani 0.537(15) 1 d D . P C 1
H71 H 0.7214 0.4563 0.0397 0.062 Uiso 0.537(15) 1 calc R U P C 1
C72 C 0.7235(4) 0.5361(4) -0.0048(3) 0.045(2) Uani 0.537(15) 1 d D . P C 1
H72 H 0.7682 0.5442 0.0028 0.054 Uiso 0.537(15) 1 calc R U P C 1
C73 C 0.6857(4) 0.5767(4) -0.0374(4) 0.045(2) Uani 0.537(15) 1 d D . P C 1
H73 H 0.7040 0.6133 -0.0506 0.053 Uiso 0.537(15) 1 calc R U P C 1
C74 C 0.6212(4) 0.5632(5) -0.0506(5) 0.061(6) Uani 0.537(15) 1 d D . P C 1
H74 H 0.5957 0.5903 -0.0739 0.074 Uiso 0.537(15) 1 calc R U P C 1
C75 C 0.5933(5) 0.5105(4) -0.0300(4) 0.059(3) Uani 0.537(15) 1 d D . P C 1
H75 H 0.5493 0.5014 -0.0396 0.071 Uiso 0.537(15) 1 calc R U P C 1
C53 C 0.4943(3) 0.1570(5) 0.3109(4) 0.040(2) Uani 0.5 1 d D . P A -1
H53 H 0.4987 0.1527 0.3536 0.048 Uiso 0.5 1 calc R U P A -1
C54 C 0.5490(3) 0.1523(4) 0.2740(3) 0.0445(19) Uani 0.5 1 d D . P A -1
H54 H 0.5909 0.1471 0.2916 0.053 Uiso 0.5 1 calc R U P A -1
C52 C 0.4334(4) 0.1681(5) 0.2855(4) 0.048(3) Uani 0.5 1 d D . P A -1
H52 H 0.3966 0.1728 0.3110 0.057 Uiso 0.5 1 calc R U P A -1
C60 C 0.5057(8) 0.3247(4) 0.2044(3) 0.098(5) Uani 0.5 1 d D . P B -1
H60 H 0.5073 0.2911 0.1783 0.117 Uiso 0.5 1 calc R U P B -1
C64 C 0.4821(7) 0.3666(4) 0.3034(5) 0.051(3) Uani 0.5 1 d D . P B -1
H64 H 0.4677 0.3618 0.3440 0.062 Uiso 0.5 1 calc R U P B -1
C65 C 0.4890(13) 0.3175(3) 0.2651(4) 0.102(6) Uani 0.5 1 d D . P B -1
H65 H 0.4822 0.2787 0.2808 0.122 Uiso 0.5 1 calc R U P B -1
C62 C 0.5163(11) 0.4298(4) 0.2206(9) 0.068(6) Uani 0.5 1 d D . P B -1
H62 H 0.5272 0.4683 0.2060 0.081 Uiso 0.5 1 calc R U P B -1
C80 C 0.5881(6) 0.4719(3) 0.0019(4) 0.053(3) Uani 0.463(15) 1 d D . P C 2
H80 H 0.5566 0.4434 0.0139 0.064 Uiso 0.463(15) 1 calc R U P C 2
C81 C 0.6534(7) 0.4645(5) 0.0188(5) 0.071(5) Uani 0.463(15) 1 d D . P C 2
H81 H 0.6662 0.4315 0.0430 0.085 Uiso 0.463(15) 1 calc R U P C 2
C82 C 0.6998(5) 0.5059(7) 0.0000(5) 0.057(4) Uani 0.463(15) 1 d D . P C 2
H82 H 0.7437 0.5021 0.0130 0.069 Uiso 0.463(15) 1 calc R U P C 2
C85 C 0.5696(4) 0.5210(5) -0.0325(6) 0.060(3) Uani 0.463(15) 1 d D . P C 2
H85 H 0.5250 0.5272 -0.0423 0.072 Uiso 0.463(15) 1 calc R U P C 2
C83 C 0.6817(4) 0.5528(5) -0.0377(6) 0.055(3) Uani 0.463(15) 1 d D . P C 2
H83 H 0.7138 0.5791 -0.0532 0.066 Uiso 0.463(15) 1 calc R U P C 2
C84 C 0.6164(5) 0.5611(5) -0.0528(7) 0.068(7) Uani 0.463(15) 1 d D . P C 2
H84 H 0.6038 0.5942 -0.0769 0.082 Uiso 0.463(15) 1 calc R U P C 2

loop_
_atom_site_aniso_label
_atom_site_aniso_U_11
_atom_site_aniso_U_22
_atom_site_aniso_U_33
_atom_site_aniso_U_23
_atom_site_aniso_U_13
_atom_site_aniso_U_12
P1 0.0110(2) 0.0135(2) 0.0101(2) 0.00046(17) -0.00200(17) 0.00153(17)
Mg1 0.0115(3) 0.0151(3) 0.0106(3) -0.0016(2) -0.0016(2) 0.0012(2)
N1 0.0118(7) 0.0157(8) 0.0119(8) -0.0001(6) -0.0023(6) 0.0027(6)
C1 0.0130(8) 0.0128(9) 0.0127(9) 0.0011(7) -0.0010(7) 0.0009(7)
P2 0.0109(2) 0.0149(2) 0.0097(2) 0.00186(17) -0.00139(17) 0.00068(17)
N2 0.0118(7) 0.0186(8) 0.0121(8) 0.0046(6) -0.0023(6) 0.0000(6)
C2 0.0162(9) 0.0148(9) 0.0138(9) 0.0026(7) 0.0007(7) 0.0031(7)
C3 0.0159(9) 0.0187(10) 0.0160(10) -0.0007(7) -0.0001(7) 0.0018(7)
C4 0.0253(11) 0.0212(11) 0.0202(11) -0.0054(8) -0.0013(9) 0.0005(8)
C5 0.0296(12) 0.0198(11) 0.0238(12) -0.0047(8) 0.0044(9) 0.0074(9)
C6 0.0217(10) 0.0249(11) 0.0227(11) 0.0020(9) -0.0010(8) 0.0103(9)
C7 0.0179(9) 0.0207(10) 0.0172(10) -0.0007(8) -0.0014(8) 0.0039(8)
C8 0.0141(9) 0.0204(10) 0.0129(9) 0.0042(7) -0.0035(7) -0.0020(7)
C9 0.0182(9) 0.0201(10) 0.0155(10) 0.0039(8) -0.0054(8) -0.0005(8)
C10 0.0267(11) 0.0213(11) 0.0245(12) 0.0040(9) -0.0091(9) -0.0060(9)
C11 0.0227(11) 0.0371(14) 0.0342(14) 0.0093(11) -0.0036(10) -0.0138(10)
C12 0.0208(11) 0.0413(15) 0.0316(14) 0.0062(11) 0.0078(10) -0.0064(10)
C13 0.0192(10) 0.0265(11) 0.0214(11) 0.0024(9) 0.0020(8) -0.0019(8)
C14 0.0150(9) 0.0187(10) 0.0119(9) -0.0001(7) 0.0002(7) -0.0001(7)
C15 0.0249(11) 0.0231(11) 0.0193(11) 0.0030(8) 0.0010(8) 0.0062(9)
C16 0.0347(13) 0.0317(13) 0.0262(13) -0.0011(10) 0.0084(10) 0.0131(10)
C17 0.0399(14) 0.0399(14) 0.0188(12) -0.0002(10) 0.0111(10) 0.0104(11)
C18 0.0329(12) 0.0284(12) 0.0148(11) 0.0036(9) 0.0037(9) 0.0057(10)
C19 0.0179(9) 0.0200(10) 0.0147(10) 0.0003(8) -0.0005(7) 0.0022(8)
C20 0.0142(9) 0.0175(10) 0.0124(9) 0.0032(7) -0.0038(7) 0.0013(7)
C21 0.0199(10) 0.0189(10) 0.0158(10) 0.0023(8) -0.0012(8) -0.0012(8)
C22 0.0263(11) 0.0203(11) 0.0245(12) 0.0047(9) -0.0043(9) -0.0070(9)
C23 0.0364(13) 0.0187(11) 0.0236(12) 0.0000(9) -0.0123(10) -0.0026(9)
C24 0.0308(12) 0.0266(12) 0.0194(11) -0.0077(9) -0.0071(9) 0.0082(9)
C25 0.0208(10) 0.0256(11) 0.0162(10) -0.0011(8) -0.0018(8) 0.0011(8)
C26 0.0129(8) 0.0175(9) 0.0112(9) 0.0003(7) -0.0020(7) 0.0039(7)
C27 0.0163(9) 0.0185(10) 0.0128(9) -0.0001(7) -0.0014(7) 0.0030(7)
C28 0.0227(10) 0.0187(10) 0.0183(10) 0.0027(8) -0.0026(8) 0.0025(8)
C29 0.0210(10) 0.0206(10) 0.0201(11) 0.0035(8) -0.0058(8) 0.0050(8)
C30 0.0171(9) 0.0220(10) 0.0171(10) 0.0018(8) -0.0053(8) 0.0025(8)
C31 0.0150(9) 0.0188(10) 0.0112(9) 0.0012(7) -0.0022(7) 0.0011(7)
C32 0.0188(9) 0.0174(10) 0.0169(10) 0.0025(8) -0.0049(8) 0.0016(8)
C33 0.0190(10) 0.0326(13) 0.0306(13) -0.0033(10) -0.0018(9) -0.0019(9)
C34 0.0257(11) 0.0213(11) 0.0248(12) -0.0031(9) -0.0054(9) 0.0017(9)
C35 0.0179(9) 0.0207(10) 0.0170(10) 0.0032(8) -0.0077(8) -0.0020(8)
C36 0.0293(11) 0.0219(11) 0.0196(11) -0.0021(8) -0.0058(9) -0.0017(9)
C37 0.0224(11) 0.0317(13) 0.0238(12) 0.0066(9) -0.0052(9) -0.0059(9)
C38 0.0122(8) 0.0174(9) 0.0125(9) 0.0045(7) -0.0025(7) -0.0002(7)
C39 0.0137(9) 0.0189(10) 0.0173(10) 0.0007(8) -0.0028(7) -0.0004(7)
C40 0.0176(9) 0.0253(11) 0.0146(10) -0.0020(8) -0.0043(8) -0.0009(8)
C41 0.0203(10) 0.0257(11) 0.0149(10) 0.0050(8) -0.0052(8) -0.0011(8)
C42 0.0181(9) 0.0224(10) 0.0149(10) 0.0046(8) -0.0020(8) 0.0042(8)
C43 0.0138(9) 0.0190(10) 0.0129(9) 0.0037(7) -0.0024(7) 0.0007(7)
C44 0.0231(10) 0.0209(11) 0.0199(11) -0.0012(8) -0.0036(8) 0.0021(8)
C45 0.0314(12) 0.0268(12) 0.0254(12) 0.0025(9) -0.0053(10) -0.0060(10)
C46 0.0323(12) 0.0317(13) 0.0273(13) -0.0077(10) 0.0030(10) 0.0041(10)
C47 0.0198(10) 0.0207(10) 0.0159(10) 0.0006(8) -0.0025(8) 0.0060(8)
C48 0.0239(11) 0.0368(13) 0.0224(12) -0.0020(10) -0.0030(9) 0.0139(10)
C49 0.0336(12) 0.0202(11) 0.0257(12) 0.0025(9) -0.0087(10) 0.0009(9)
C51 0.041(4) 0.051(6) 0.052(4) -0.002(4) 0.004(4) -0.012(3)
C50 0.052(5) 0.036(5) 0.034(4) -0.002(3) 0.005(4) -0.002(4)
C55 0.066(8) 0.030(5) 0.037(5) 0.010(4) 0.027(5) 0.025(6)
C61 0.064(6) 0.017(6) 0.111(9) 0.014(5) -0.004(6) 0.004(5)
C63 0.045(6) 0.010(4) 0.077(7) 0.004(3) -0.015(5) 0.005(4)
C70 0.101(11) 0.043(5) 0.045(5) -0.017(3) 0.002(6) -0.028(6)
C71 0.095(8) 0.023(4) 0.037(5) -0.008(3) -0.003(4) 0.019(4)
C72 0.055(5) 0.058(5) 0.021(3) 0.002(3) 0.011(3) 0.020(4)
C73 0.061(5) 0.040(5) 0.033(4) 0.009(4) 0.008(3) 0.023(4)
C74 0.049(7) 0.092(12) 0.043(7) 0.039(7) 0.026(5) 0.033(7)
C75 0.055(6) 0.077(7) 0.045(5) -0.025(5) 0.005(4) -0.003(5)
C53 0.060(7) 0.026(4) 0.033(4) 0.003(3) 0.012(4) 0.000(5)
C54 0.057(5) 0.041(5) 0.035(4) 0.009(3) 0.011(4) 0.028(4)
C52 0.060(6) 0.041(6) 0.042(4) -0.009(3) 0.018(4) -0.012(4)
C60 0.194(14) 0.028(5) 0.071(9) 0.005(4) 0.006(9) 0.033(6)
C64 0.058(5) 0.006(6) 0.090(7) 0.004(4) 0.008(5) 0.000(4)
C65 0.21(2) 0.022(3) 0.072(15) -0.003(4) -0.008(14) -0.004(7)
C62 0.065(11) 0.050(6) 0.089(10) -0.014(6) -0.020(6) -0.023(5)
C80 0.063(7) 0.047(5) 0.049(5) -0.002(4) -0.004(5) 0.006(4)
C81 0.077(10) 0.092(9) 0.043(6) -0.028(5) -0.020(6) 0.045(8)
C82 0.044(6) 0.085(12) 0.042(7) -0.032(7) -0.012(5) 0.034(7)
C85 0.056(6) 0.067(6) 0.056(6) 0.022(5) 0.009(5) 0.020(5)
C83 0.051(5) 0.048(7) 0.066(6) -0.025(6) 0.022(4) 0.009(5)
C84 0.066(11) 0.078(13) 0.061(11) -0.021(8) -0.010(8) 0.023(9)

loop_
_atom_type_symbol
_atom_type_description
_atom_type_scat_dispersion_real
_atom_type_scat_dispersion_imag
_atom_type_scat_source
C C 0.0033 0.0016 'International Tables Vol C Tables 4.2.6.8 and 6.1.1.4'
H H 0.0000 0.0000 'International Tables Vol C Tables 4.2.6.8 and 6.1.1.4'
N N 0.0061 0.0033 'International Tables Vol C Tables 4.2.6.8 and 6.1.1.4'
Mg Mg 0.0486 0.0363 'International Tables Vol C Tables 4.2.6.8 and 6.1.1.4'
P P 0.1023 0.0942 'International Tables Vol C Tables 4.2.6.8 and 6.1.1.4'

loop_
_geom_angle_atom_site_label_1
_geom_angle_atom_site_label_2
_geom_angle_atom_site_label_3
_geom_angle
_geom_angle_site_symmetry_1
_geom_angle_site_symmetry_3
N1 P1 C1 105.12(9) . .
N1 P1 C2 107.01(9) . .
C1 P1 C2 117.67(9) . .
N1 P1 C8 112.15(9) . .
C1 P1 C8 111.93(9) . .
C2 P1 C8 103.06(10) . .
N1 P1 Mg1 45.74(6) . .
C1 P1 Mg1 59.85(7) . .
C2 P1 Mg1 132.88(7) . .
C8 P1 Mg1 121.94(7) . .
N1 Mg1 N2 122.44(7) . 2
N1 Mg1 C1 155.84(7) . 2
N2 Mg1 C1 74.62(7) 2 2
N1 Mg1 C1 72.85(7) . .
N2 Mg1 C1 143.83(7) 2 .
C1 Mg1 C1 103.97(7) 2 .
N1 Mg1 P2 155.71(6) . 2
N2 Mg1 P2 36.00(5) 2 2
C1 Mg1 P2 38.69(5) 2 2
C1 Mg1 P2 130.61(6) . 2
N1 Mg1 P1 35.43(5) . .
N2 Mg1 P1 143.05(6) 2 .
C1 Mg1 P1 138.67(6) 2 .
C1 Mg1 P1 37.69(5) . .
P2 Mg1 P1 165.37(3) 2 .
N1 Mg1 Mg1 116.83(6) . 2
N2 Mg1 Mg1 119.46(6) 2 2
C1 Mg1 Mg1 54.53(6) 2 2
C1 Mg1 Mg1 49.51(5) . 2
P2 Mg1 Mg1 87.16(3) 2 2
P1 Mg1 Mg1 85.21(3) . 2
C26 N1 P1 123.27(13) . .
C26 N1 Mg1 136.33(14) . .
P1 N1 Mg1 98.83(8) . .
P1 C1 P2 123.98(12) . .
P1 C1 Mg1 149.13(11) . 2
P2 C1 Mg1 86.41(8) . 2
P1 C1 Mg1 82.46(8) . .
P2 C1 Mg1 138.74(10) . .
Mg1 C1 Mg1 75.96(7) 2 .
N2 P2 C1 101.67(9) . .
N2 P2 C14 108.73(9) . .
C1 P2 C14 122.44(9) . .
N2 P2 C20 112.96(9) . .
C1 P2 C20 112.51(9) . .
C14 P2 C20 98.94(9) . .
N2 P2 Mg1 46.90(6) . 2
C1 P2 Mg1 54.90(7) . 2
C14 P2 Mg1 134.71(7) . 2
C20 P2 Mg1 124.72(7) . 2
C38 N2 P2 123.27(14) . .
C38 N2 Mg1 136.83(13) . 2
P2 N2 Mg1 97.10(8) . 2
C3 C2 C7 118.65(19) . .
C3 C2 P1 120.63(15) . .
C7 C2 P1 120.53(16) . .
C4 C3 C2 120.87(19) . .
C4 C3 H3 119.6 . .
C2 C3 H3 119.6 . .
C5 C4 C3 120.0(2) . .
C5 C4 H4 120.0 . .
C3 C4 H4 120.0 . .
C4 C5 C6 119.8(2) . .
C4 C5 H5 120.1 . .
C6 C5 H5 120.1 . .
C7 C6 C5 120.7(2) . .
C7 C6 H6 119.7 . .
C5 C6 H6 119.7 . .
C6 C7 C2 120.0(2) . .
C6 C7 H7 120.0 . .
C2 C7 H7 120.0 . .
C13 C8 C9 118.34(19) . .
C13 C8 P1 123.95(17) . .
C9 C8 P1 117.71(16) . .
C10 C9 C8 120.8(2) . .
C10 C9 H9 119.6 . .
C8 C9 H9 119.6 . .
C11 C10 C9 120.1(2) . .
C11 C10 H10 119.9 . .
C9 C10 H10 119.9 . .
C10 C11 C12 119.9(2) . .
C10 C11 H11 120.1 . .
C12 C11 H11 120.1 . .
C11 C12 C13 120.0(2) . .
C11 C12 H12 120.0 . .
C13 C12 H12 120.0 . .
C8 C13 C12 120.8(2) . .
C8 C13 H13 119.6 . .
C12 C13 H13 119.6 . .
C15 C14 C19 118.34(19) . .
C15 C14 P2 124.22(16) . .
C19 C14 P2 117.44(15) . .
C14 C15 C16 120.6(2) . .
C14 C15 H15 119.7 . .
C16 C15 H15 119.7 . .
C17 C16 C15 120.2(2) . .
C17 C16 H16 119.9 . .
C15 C16 H16 119.9 . .
C16 C17 C18 119.7(2) . .
C16 C17 H17 120.1 . .
C18 C17 H17 120.1 . .
C19 C18 C17 120.1(2) . .
C19 C18 H18 119.9 . .
C17 C18 H18 119.9 . .
C18 C19 C14 120.9(2) . .
C18 C19 H19 119.5 . .
C14 C19 H19 119.5 . .
C25 C20 C21 117.62(19) . .
C25 C20 P2 117.68(16) . .
C21 C20 P2 124.60(16) . .
C22 C21 C20 121.0(2) . .
C22 C21 H21 119.5 . .
C20 C21 H21 119.5 . .
C23 C22 C21 120.2(2) . .
C23 C22 H22 119.9 . .
C21 C22 H22 119.9 . .
C22 C23 C24 119.7(2) . .
C22 C23 H23 120.2 . .
C24 C23 H23 120.2 . .
C25 C24 C23 119.5(2) . .
C25 C24 H24 120.2 . .
C23 C24 H24 120.2 . .
C24 C25 C20 122.0(2) . .
C24 C25 H25 119.0 . .
C20 C25 H25 119.0 . .
C27 C26 C31 119.56(17) . .
C27 C26 N1 119.47(17) . .
C31 C26 N1 120.85(17) . .
C28 C27 C26 119.24(19) . .
C28 C27 C32 118.52(19) . .
C26 C27 C32 122.16(17) . .
C29 C28 C27 121.3(2) . .
C29 C28 H28 119.4 . .
C27 C28 H28 119.4 . .
C30 C29 C28 119.39(19) . .
C30 C29 H29 120.3 . .
C28 C29 H29 120.3 . .
C29 C30 C31 121.75(19) . .
C29 C30 H30 119.1 . .
C31 C30 H30 119.1 . .
C30 C31 C26 118.74(19) . .
C30 C31 C35 117.85(17) . .
C26 C31 C35 123.36(17) . .
C27 C32 C34 113.05(17) . .
C27 C32 C33 110.24(18) . .
C34 C32 C33 110.19(18) . .
C27 C32 H32 107.7 . .
C34 C32 H32 107.7 . .
C33 C32 H32 107.7 . .
C32 C33 H33A 109.5 . .
C32 C33 H33B 109.5 . .
H33A C33 H33B 109.5 . .
C32 C33 H33C 109.5 . .
H33A C33 H33C 109.5 . .
H33B C33 H33C 109.5 . .
C32 C34 H34A 109.5 . .
C32 C34 H34B 109.5 . .
H34A C34 H34B 109.5 . .
C32 C34 H34C 109.5 . .
H34A C34 H34C 109.5 . .
H34B C34 H34C 109.5 . .
C31 C35 C37 111.74(18) . .
C31 C35 C36 111.21(18) . .
C37 C35 C36 110.28(18) . .
C31 C35 H35 107.8 . .
C37 C35 H35 107.8 . .
C36 C35 H35 107.8 . .
C35 C36 H36A 109.5 . .
C35 C36 H36B 109.5 . .
H36A C36 H36B 109.5 . .
C35 C36 H36C 109.5 . .
H36A C36 H36C 109.5 . .
H36B C36 H36C 109.5 . .
C35 C37 H37A 109.5 . .
C35 C37 H37B 109.5 . .
H37A C37 H37B 109.5 . .
C35 C37 H37C 109.5 . .
H37A C37 H37C 109.5 . .
H37B C37 H37C 109.5 . .
C43 C38 C39 119.41(18) . .
C43 C38 N2 120.59(18) . .
C39 C38 N2 119.99(17) . .
C40 C39 C38 118.58(19) . .
C40 C39 C44 116.93(19) . .
C38 C39 C44 124.47(18) . .
C41 C40 C39 121.8(2) . .
C41 C40 H40 119.1 . .
C39 C40 H40 119.1 . .
C42 C41 C40 119.15(19) . .
C42 C41 H41 120.4 . .
C40 C41 H41 120.4 . .
C41 C42 C43 121.4(2) . .
C41 C42 H42 119.3 . .
C43 C42 H42 119.3 . .
C42 C43 C38 119.37(19) . .
C42 C43 C47 118.11(18) . .
C38 C43 C47 122.52(18) . .
C39 C44 C45 109.98(18) . .
C39 C44 C46 113.47(19) . .
C45 C44 C46 107.85(19) . .
C39 C44 H44 108.5 . .
C45 C44 H44 108.5 . .
C46 C44 H44 108.5 . .
C44 C45 H45A 109.5 . .
C44 C45 H45B 109.5 . .
H45A C45 H45B 109.5 . .
C44 C45 H45C 109.5 . .
H45A C45 H45C 109.5 . .
H45B C45 H45C 109.5 . .
C44 C46 H46A 109.5 . .
C44 C46 H46B 109.5 . .
H46A C46 H46B 109.5 . .
C44 C46 H46C 109.5 . .
H46A C46 H46C 109.5 . .
H46B C46 H46C 109.5 . .
C43 C47 C48 110.71(18) . .
C43 C47 C49 111.38(18) . .
C48 C47 C49 110.78(19) . .
C43 C47 H47 107.9 . .
C48 C47 H47 107.9 . .
C49 C47 H47 107.9 . .
C47 C48 H48A 109.5 . .
C47 C48 H48B 109.5 . .
H48A C48 H48B 109.5 . .
C47 C48 H48C 109.5 . .
H48A C48 H48C 109.5 . .
H48B C48 H48C 109.5 . .
C47 C49 H49A 109.5 . .
C47 C49 H49B 109.5 . .
H49A C49 H49B 109.5 . .
C47 C49 H49C 109.5 . .
H49A C49 H49C 109.5 . .
H49B C49 H49C 109.5 . .
C50 C51 C52 119.8(5) . .
C50 C51 H51 120.1 . .
C52 C51 H51 120.1 . .
C55 C50 C51 120.2(5) . .
C55 C50 H50 119.9 . .
C51 C50 H50 119.9 . .
C50 C55 C54 120.0(5) . .
C50 C55 H55 120.0 . .
C54 C55 H55 120.0 . .
C62 C61 C60 118.7(5) . .
C62 C61 H61 120.7 . .
C60 C61 H61 120.7 . .
C64 C63 C62 120.4(5) . .
C64 C63 H63 119.8 . .
C62 C63 H63 119.8 . .
C71 C70 C75 120.3(5) . .
C71 C70 H70 119.9 . .
C75 C70 H70 119.9 . .
C70 C71 C72 119.8(5) . .
C70 C71 H71 120.1 . .
C72 C71 H71 120.1 . .
C71 C72 C73 120.2(5) . .
C71 C72 H72 119.9 . .
C73 C72 H72 119.9 . .
C74 C73 C72 119.4(5) . .
C74 C73 H73 120.3 . .
C72 C73 H73 120.3 . .
C73 C74 C75 120.8(5) . .
C73 C74 H74 119.6 . .
C75 C74 H74 119.6 . .
C74 C75 C70 119.4(5) . .
C74 C75 H75 120.3 . .
C70 C75 H75 120.3 . .
C52 C53 C54 120.5(5) . .
C52 C53 H53 119.8 . .
C54 C53 H53 119.8 . .
C53 C54 C55 119.5(4) . .
C53 C54 H54 120.2 . .
C55 C54 H54 120.2 . .
C53 C52 C51 119.9(5) . .
C53 C52 H52 120.0 . .
C51 C52 H52 120.0 . .
C65 C60 C61 120.2(5) . .
C65 C60 H60 119.9 . .
C61 C60 H60 119.9 . .
C63 C64 C65 118.7(5) . .
C63 C64 H64 120.6 . .
C65 C64 H64 120.6 . .
C60 C65 C64 120.9(5) . .
C60 C65 H65 119.5 . .
C64 C65 H65 119.5 . .
C61 C62 C63 121.0(5) . .
C61 C62 H62 119.5 . .
C63 C62 H62 119.5 . .
C85 C80 C81 119.8(5) . .
C85 C80 H80 120.1 . .
C81 C80 H80 120.1 . .
C82 C81 C80 119.8(5) . .
C82 C81 H81 120.1 . .
C80 C81 H81 120.1 . .
C83 C82 C81 120.2(5) . .
C83 C82 H82 119.9 . .
C81 C82 H82 119.9 . .
C80 C85 C84 120.0(5) . .
C80 C85 H85 120.0 . .
C84 C85 H85 120.0 . .
C84 C83 C82 119.7(5) . .
C84 C83 H83 120.1 . .
C82 C83 H83 120.1 . .
C83 C84 C85 120.3(5) . .
C83 C84 H84 119.9 . .
C85 C84 H84 119.9 . .

loop_
_geom_bond_atom_site_label_1
_geom_bond_atom_site_label_2
_geom_bond_distance
_geom_bond_site_symmetry_2
P1 N1 1.6306(18) .
P1 C1 1.7144(19) .
P1 C2 1.832(2) .
P1 C8 1.833(2) .
P1 Mg1 2.7797(11) .
Mg1 N1 2.0147(17) .
Mg1 N2 2.0321(18) 2
Mg1 C1 2.264(2) 2
Mg1 C1 2.425(2) .
Mg1 P2 2.7617(10) 2
Mg1 Mg1 2.8881(15) 2
N1 C26 1.437(2) .
C1 P2 1.730(2) .
C1 Mg1 2.264(2) 2
P2 N2 1.6360(17) .
P2 C14 1.832(2) .
P2 C20 1.835(2) .
P2 Mg1 2.7619(10) 2
N2 C38 1.435(2) .
N2 Mg1 2.0321(18) 2
C2 C3 1.397(3) .
C2 C7 1.407(3) .
C3 C4 1.389(3) .
C3 H3 0.9500 .
C4 C5 1.386(3) .
C4 H4 0.9500 .
C5 C6 1.390(3) .
C5 H5 0.9500 .
C6 C7 1.386(3) .
C6 H6 0.9500 .
C7 H7 0.9500 .
C8 C13 1.391(3) .
C8 C9 1.401(3) .
C9 C10 1.388(3) .
C9 H9 0.9500 .
C10 C11 1.384(4) .
C10 H10 0.9500 .
C11 C12 1.384(4) .
C11 H11 0.9500 .
C12 C13 1.396(3) .
C12 H12 0.9500 .
C13 H13 0.9500 .
C14 C15 1.386(3) .
C14 C19 1.405(3) .
C15 C16 1.399(3) .
C15 H15 0.9500 .
C16 C17 1.384(4) .
C16 H16 0.9500 .
C17 C18 1.386(3) .
C17 H17 0.9500 .
C18 C19 1.383(3) .
C18 H18 0.9500 .
C19 H19 0.9500 .
C20 C25 1.390(3) .
C20 C21 1.393(3) .
C21 C22 1.391(3) .
C21 H21 0.9500 .
C22 C23 1.382(3) .
C22 H22 0.9500 .
C23 C24 1.388(4) .
C23 H23 0.9500 .
C24 C25 1.383(3) .
C24 H24 0.9500 .
C25 H25 0.9500 .
C26 C27 1.415(3) .
C26 C31 1.416(3) .
C27 C28 1.394(3) .
C27 C32 1.520(3) .
C28 C29 1.387(3) .
C28 H28 0.9500 .
C29 C30 1.378(3) .
C29 H29 0.9500 .
C30 C31 1.399(3) .
C30 H30 0.9500 .
C31 C35 1.515(3) .
C32 C34 1.525(3) .
C32 C33 1.526(3) .
C32 H32 1.0000 .
C33 H33A 0.9800 .
C33 H33B 0.9800 .
C33 H33C 0.9800 .
C34 H34A 0.9800 .
C34 H34B 0.9800 .
C34 H34C 0.9800 .
C35 C37 1.527(3) .
C35 C36 1.530(3) .
C35 H35 1.0000 .
C36 H36A 0.9800 .
C36 H36B 0.9800 .
C36 H36C 0.9800 .
C37 H37A 0.9800 .
C37 H37B 0.9800 .
C37 H37C 0.9800 .
C38 C43 1.410(3) .
C38 C39 1.422(3) .
C39 C40 1.397(3) .
C39 C44 1.520(3) .
C40 C41 1.385(3) .
C40 H40 0.9500 .
C41 C42 1.382(3) .
C41 H41 0.9500 .
C42 C43 1.395(3) .
C42 H42 0.9500 .
C43 C47 1.514(3) .
C44 C45 1.527(3) .
C44 C46 1.539(3) .
C44 H44 1.0000 .
C45 H45A 0.9800 .
C45 H45B 0.9800 .
C45 H45C 0.9800 .
C46 H46A 0.9800 .
C46 H46B 0.9800 .
C46 H46C 0.9800 .
C47 C48 1.532(3) .
C47 C49 1.532(3) .
C47 H47 1.0000 .
C48 H48A 0.9800 .
C48 H48B 0.9800 .
C48 H48C 0.9800 .
C49 H49A 0.9800 .
C49 H49B 0.9800 .
C49 H49C 0.9800 .
C51 C50 1.396(6) .
C51 C52 1.396(6) .
C51 H51 0.9500 .
C50 C55 1.391(6) .
C50 H50 0.9500 .
C55 C54 1.399(5) .
C55 H55 0.9500 .
C61 C62 1.393(6) .
C61 C60 1.401(6) .
C61 H61 0.9500 .
C63 C64 1.394(5) .
C63 C62 1.394(5) .
C63 H63 0.9500 .
C70 C71 1.392(6) .
C70 C75 1.395(6) .
C70 H70 0.9500 .
C71 C72 1.395(5) .
C71 H71 0.9500 .
C72 C73 1.397(5) .
C72 H72 0.9500 .
C73 C74 1.389(6) .
C73 H73 0.9500 .
C74 C75 1.394(6) .
C74 H74 0.9500 .
C75 H75 0.9500 .
C53 C52 1.390(6) .
C53 C54 1.394(5) .
C53 H53 0.9500 .
C54 H54 0.9500 .
C52 H52 0.9500 .
C60 C65 1.392(6) .
C60 H60 0.9500 .
C64 C65 1.396(6) .
C64 H64 0.9500 .
C65 H65 0.9500 .
C62 H62 0.9500 .
C80 C85 1.392(6) .
C80 C81 1.400(6) .
C80 H80 0.9500 .
C81 C82 1.396(6) .
C81 H81 0.9500 .
C82 C83 1.392(6) .
C82 H82 0.9500 .
C85 C84 1.394(6) .
C85 H85 0.9500 .
C83 C84 1.392(6) .
C83 H83 0.9500 .
C84 H84 0.9500 .
